data_7220475
loop_
_publ_author_name
'Hou, Yuxia'
'Zhu, Yingzhong'
'Sun, Junshan'
'Zhang, Xiaomei'
'Tian, Yupeng'
'Jiang, Jianzhuang'

_publ_section_title
;
 Self-assembly and nonlinear optical properties of
 (\m-oxo)bis[meso-tetrakis(p-bromophenyl-porphyrinato)iron(iii)]
;
_journal_issue 25
_journal_name_full CrystEngComm
_journal_page_first 4699
_journal_paper_doi 10.1039/C5CE00759C
_journal_volume 17
_journal_year 2015
_chemical_formula_sum 'C46.5 H29.5 Br4 Cl Fe N4.75 O0.75'
_chemical_formula_weight 1077.69
_chemical_name_systematic
; 
 ? 
;
_space_group_IT_number 14
_symmetry_cell_setting monoclinic
_symmetry_space_group_name_Hall '-P 2ybc'
_symmetry_space_group_name_H-M 'P 1 21/c 1'
_atom_sites_solution_hydrogens geom
_atom_sites_solution_primary direct
_atom_sites_solution_secondary difmap
_audit_creation_method SHELXL-97
_audit_update_record
;
2015-05-13 deposited with the CCDC.
2015-05-15 downloaded from the CCDC.
;
_cell_angle_alpha 90.00
_cell_angle_beta 94.637(8)
_cell_angle_gamma 90.00
_cell_formula_units_Z 4
_cell_length_a 14.2862(11)
_cell_length_b 15.307(3)
_cell_length_c 19.102(3)
_cell_measurement_reflns_used 1755
_cell_measurement_temperature 293(2)
_cell_measurement_theta_max 66.7631
_cell_measurement_theta_min 3.1009
_cell_volume 4163.5(11)
_computing_cell_refinement 'Bruker FRAMBO'
_computing_data_collection 'Bruker FRAMBO'
_computing_data_reduction 'Bruker SAINT'
_computing_molecular_graphics 'Bruker SHELXTL'
_computing_publication_material 'Bruker SHELXTL'
_computing_structure_refinement 'SHELXL-97 (Sheldrick, 1997)'
_computing_structure_solution 'SHELXS-97 (Sheldrick, 1990)'
_diffrn_ambient_temperature 293(2)
_diffrn_measured_fraction_theta_full 0.997
_diffrn_measured_fraction_theta_max 0.997
_diffrn_measurement_device_type 'multiwire proportional'
_diffrn_measurement_method 'phi and omega scans'
_diffrn_radiation_monochromator graphite
_diffrn_radiation_source 'fine-focus sealed tube'
_diffrn_radiation_type CuK\a
_diffrn_radiation_wavelength 1.54178
_diffrn_reflns_av_R_equivalents 0.0193
_diffrn_reflns_av_sigmaI/netI 0.0257
_diffrn_reflns_limit_h_max 7
_diffrn_reflns_limit_h_min -2
_diffrn_reflns_limit_k_max 8
_diffrn_reflns_limit_k_min -7
_diffrn_reflns_limit_l_max 9
_diffrn_reflns_limit_l_min -10
_diffrn_reflns_number 1396
_diffrn_reflns_theta_full 24.98
_diffrn_reflns_theta_max 24.98
_diffrn_reflns_theta_min 3.10
_exptl_absorpt_coefficient_mu 8.328
_exptl_absorpt_correction_T_max 0.2299
_exptl_absorpt_correction_T_min 0.1890
_exptl_absorpt_correction_type multi-scan
_exptl_absorpt_process_details sadabs
_exptl_crystal_colour purple
_exptl_crystal_density_diffrn 1.719
_exptl_crystal_density_method 'not measured'
_exptl_crystal_description block
_exptl_crystal_F_000 2123
_exptl_crystal_size_max 0.30
_exptl_crystal_size_mid 0.27
_exptl_crystal_size_min 0.25
_platon_squeeze_details
;
In this compound, the unit cell includes a large region of disordered 
solvent molecules, which could not be modeled as discrete atomic 
sites. We employed PLATON/SQUEEZE to calculate the diffraction 
contribution of the solvent molecules and, thereby, to produce 
a set of solvent-free diffraction intensities. The SQUEEZE calculations 
showed a total solvent accessible area volume of 506 A^3^ in 
this compound and the residual electron density amounted to 
126 electron per unit cell, corresponding to nearly 3 molecules of DMF 
(about 0.75 DMF molecules per asymmetric unit).
;
_refine_diff_density_max 0.147
_refine_diff_density_min -0.181
_refine_diff_density_rms 0.044
_refine_ls_extinction_method none
_refine_ls_goodness_of_fit_ref 1.036
_refine_ls_hydrogen_treatment constr
_refine_ls_matrix_type full
_refine_ls_number_parameters 487
_refine_ls_number_reflns 717
_refine_ls_number_restraints 1344
_refine_ls_restrained_S_all 0.431
_refine_ls_R_factor_all 0.0240
_refine_ls_R_factor_gt 0.0221
_refine_ls_shift/su_max 0.000
_refine_ls_shift/su_mean 0.000
_refine_ls_structure_factor_coef Fsqd
_refine_ls_weighting_details 'calc w=1/[\s^2^(Fo^2^)+(0.0713P)^2^+0.0000P] where P=(Fo^2^+2Fc^2^)/3'
_refine_ls_weighting_scheme calc
_refine_ls_wR_factor_gt 0.0541
_refine_ls_wR_factor_ref 0.0556
_reflns_number_gt 655
_reflns_number_total 717
_reflns_threshold_expression >2sigma(I)
_cod_data_source_file c5ce00759c2.cif
_cod_data_source_block q
_cod_depositor_comments
;
The following automatic conversions were performed:

'_symmetry_cell_setting' value 'Monoclinic' changed to 'monoclinic'
according to
/usr/data/users/saulius/crontab/automatic-downloads/rss-feeds/RSC/lib/dictionaries/cif_core.dic
dictionary named 'cif_core.dic' version 2.4.2 from 2011-04-26.

Automatic conversion script
Id: cif_fix_values 3271 2015-04-21 07:52:19Z andrius 

 Adding full bibliography for 7220474--7220475.cif.
;
_cod_original_cell_volume 4163.6(10)
_cod_original_sg_symbol_H-M P2(1)/c
_cod_original_formula_sum 'C46.50 H29.50 Br4 Cl Fe N4.75 O0.75'
_cod_database_code 7220475

loop_
_symmetry_equiv_pos_as_xyz
'x, y, z'
'-x, y+1/2, -z+1/2'
'-x, -y, -z'
'x, -y-1/2, z-1/2'

loop_
_atom_site_label
_atom_site_type_symbol
_atom_site_fract_x
_atom_site_fract_y
_atom_site_fract_z
_atom_site_U_iso_or_equiv
_atom_site_adp_type
_atom_site_occupancy
_atom_site_symmetry_multiplicity
_atom_site_calc_flag
_atom_site_refinement_flags
N4 N 0.1796(7) 0.4641(7) 0.2181(4) 0.028(2) Uani 1 1 d U
N3 N 0.0295(7) 0.5494(7) 0.1406(4) 0.029(2) Uani 1 1 d U
C23 C -0.0521(10) 0.5796(10) 0.1050(6) 0.032(2) Uani 1 1 d U
N2 N -0.0430(6) 0.3847(7) 0.0966(4) 0.033(2) Uani 1 1 d U
C3 C 0.0992(6) 0.1486(6) 0.1831(4) 0.031(2) Uani 1 1 d U
H3 H 0.0829 0.0907 0.1738 0.038 Uiso 1 1 calc R
C26 C 0.0767(11) 0.6228(10) 0.1671(6) 0.030(2) Uani 1 1 d U
C25 C 0.0213(7) 0.6984(6) 0.1483(4) 0.032(2) Uani 1 1 d U
H25 H 0.0377 0.7558 0.1598 0.039 Uiso 1 1 calc R
C9 C -0.1427(7) -0.0163(8) 0.0190(7) 0.037(3) Uani 1 1 d U
N1 N 0.0999(7) 0.2960(6) 0.1806(4) 0.030(2) Uani 1 1 d U
C4 C 0.0509(9) 0.2240(10) 0.1518(6) 0.029(2) Uani 1 1 d U
C6 C -0.0604(7) 0.1368(9) 0.0741(7) 0.031(2) Uani 1 1 d U
C14 C -0.1739(7) 0.3846(6) 0.0160(4) 0.038(2) Uani 1 1 d U
H14 H -0.2231 0.4055 -0.0142 0.046 Uiso 1 1 calc R
C10 C -0.1064(6) 0.0452(7) -0.0241(5) 0.038(3) Uani 1 1 d U
H10 H -0.1097 0.0350 -0.0722 0.046 Uiso 1 1 calc R
C34 C 0.2148(10) 0.5479(11) 0.2227(5) 0.033(2) Uani 1 1 d U
C20 C -0.3613(10) 0.6271(7) -0.0495(6) 0.038(3) Uani 1 1 d U
C39 C 0.3289(10) 0.2737(7) 0.2951(7) 0.038(2) Uani 1 1 d U
C17 C -0.1996(11) 0.5668(7) 0.0294(6) 0.032(2) Uani 1 1 d U
C5 C -0.0249(9) 0.2223(11) 0.1012(6) 0.030(2) Uani 1 1 d U
C28 C 0.2097(7) 0.7053(9) 0.2170(7) 0.036(2) Uani 1 1 d U
C7 C -0.0957(6) 0.0753(7) 0.1191(5) 0.031(2) Uani 1 1 d U
H7 H -0.0926 0.0857 0.1672 0.037 Uiso 1 1 calc R
C15 C -0.1104(9) 0.4358(10) 0.0609(6) 0.034(2) Uani 1 1 d U
C1 C 0.1742(10) 0.2690(10) 0.2247(6) 0.032(2) Uani 1 1 d U
C38 C 0.2486(11) 0.3161(10) 0.2558(6) 0.033(2) Uani 1 1 d U
C8 C -0.1358(5) -0.0019(7) 0.0916(5) 0.031(3) Uani 1 1 d U
H8 H -0.1579 -0.0437 0.1215 0.037 Uiso 1 1 calc R
C24 C -0.0585(6) 0.6731(6) 0.1113(4) 0.033(2) Uani 1 1 d U
H24 H -0.1076 0.7086 0.0936 0.040 Uiso 1 1 calc R
C29 C 0.2324(6) 0.7630(7) 0.1652(5) 0.040(2) Uani 1 1 d U
H29 H 0.2159 0.7468 0.1189 0.048 Uiso 1 1 calc R
C12 C -0.0666(9) 0.3011(11) 0.0757(6) 0.032(2) Uani 1 1 d U
C18 C -0.2903(8) 0.5426(5) 0.0460(5) 0.038(2) Uani 1 1 d U
H18 H -0.2971 0.5069 0.0846 0.046 Uiso 1 1 calc R
C30 C 0.2776(6) 0.8431(7) 0.1760(5) 0.048(3) Uani 1 1 d U
H30 H 0.2927 0.8777 0.1385 0.057 Uiso 1 1 calc R
C35 C 0.3072(7) 0.5448(7) 0.2554(4) 0.040(2) Uani 1 1 d U
H35 H 0.3459 0.5929 0.2647 0.048 Uiso 1 1 calc R
C37 C 0.2503(10) 0.4086(9) 0.2478(5) 0.032(2) Uani 1 1 d U
C2 C 0.1712(6) 0.1751(7) 0.2276(4) 0.033(2) Uani 1 1 d U
H2 H 0.2117 0.1393 0.2552 0.039 Uiso 1 1 calc R
C32 C 0.2784(6) 0.8192(7) 0.3014(5) 0.049(3) Uani 1 1 d U
H32 H 0.2922 0.8371 0.3476 0.059 Uiso 1 1 calc R
C16 C -0.1179(11) 0.5263(10) 0.0683(6) 0.030(2) Uani 1 1 d U
C36 C 0.3302(7) 0.4620(7) 0.2707(4) 0.039(2) Uani 1 1 d U
H36 H 0.3871 0.4424 0.2922 0.047 Uiso 1 1 calc R
C22 C -0.1975(7) 0.6248(5) -0.0263(5) 0.036(2) Uani 1 1 d U
H22 H -0.1390 0.6443 -0.0375 0.043 Uiso 1 1 calc R
C27 C 0.1628(11) 0.6208(10) 0.2021(6) 0.033(2) Uani 1 1 d U
C31 C 0.2991(7) 0.8690(8) 0.2453(7) 0.043(3) Uani 1 1 d U
C21 C -0.2748(9) 0.6556(6) -0.0663(5) 0.044(3) Uani 1 1 d U
H21 H -0.2687 0.6943 -0.1033 0.052 Uiso 1 1 calc R
C19 C -0.3699(8) 0.5711(5) 0.0058(5) 0.032(3) Uani 1 1 d U
H19 H -0.4291 0.5523 0.0164 0.039 Uiso 1 1 calc R
C13 C -0.1486(7) 0.2996(6) 0.0260(4) 0.038(2) Uani 1 1 d U
H13 H -0.1779 0.2507 0.0053 0.045 Uiso 1 1 calc R
C33 C 0.2352(6) 0.7401(7) 0.2843(5) 0.039(2) Uani 1 1 d U
H33 H 0.2211 0.7055 0.3221 0.047 Uiso 1 1 calc R
C40 C 0.3515(7) 0.2881(5) 0.3653(5) 0.041(2) Uani 1 1 d U
H40 H 0.3145 0.3247 0.3905 0.049 Uiso 1 1 calc R
C11 C -0.0655(6) 0.1211(7) 0.0019(5) 0.033(2) Uani 1 1 d U
H11 H -0.0415 0.1615 -0.0283 0.040 Uiso 1 1 calc R
C44 C 0.3833(7) 0.2191(6) 0.2562(5) 0.045(2) Uani 1 1 d U
H44 H 0.3680 0.2094 0.2086 0.054 Uiso 1 1 calc R
Fe1 Fe 0.04768(11) 0.42272(9) 0.17896(7) 0.0413(8) Uani 1 1 d .
Cl1 Cl -0.04064(14) 0.42151(12) 0.26964(11) 0.0533(10) Uani 1 1 d .
Br6 Br -0.20073(7) -0.11974(7) -0.01516(5) 0.0804(7) Uani 1 1 d .
Br7 Br 0.35959(7) 0.97800(7) 0.26100(5) 0.0878(7) Uani 1 1 d .
Br5 Br -0.47028(9) 0.66051(7) -0.10484(6) 0.1109(7) Uani 1 1 d .
C42 C 0.4844(8) 0.1938(7) 0.3612(7) 0.040(3) Uani 1 1 d U
C41 C 0.4311(8) 0.2470(6) 0.3990(5) 0.047(3) Uani 1 1 d U
H41 H 0.4470 0.2562 0.4466 0.056 Uiso 1 1 calc R
C43 C 0.4610(7) 0.1796(6) 0.2913(6) 0.047(3) Uani 1 1 d U
H43 H 0.4981 0.1425 0.2667 0.056 Uiso 1 1 calc R
Br8 Br 0.58667(8) 0.13635(7) 0.41040(6) 0.0975(7) Uani 1 1 d .

loop_
_atom_site_aniso_label
_atom_site_aniso_U_11
_atom_site_aniso_U_22
_atom_site_aniso_U_33
_atom_site_aniso_U_23
_atom_site_aniso_U_13
_atom_site_aniso_U_12
N4 0.031(4) 0.023(5) 0.029(4) -0.002(4) 0.000(4) 0.004(4)
N3 0.033(4) 0.023(4) 0.029(4) 0.005(4) -0.016(4) 0.000(4)
C23 0.034(5) 0.023(5) 0.036(4) 0.006(4) -0.012(4) 0.001(5)
N2 0.038(4) 0.025(5) 0.035(4) 0.007(4) -0.015(4) 0.006(4)
C3 0.035(5) 0.025(5) 0.032(5) -0.002(5) -0.009(4) 0.005(5)
C26 0.036(5) 0.024(5) 0.030(4) 0.008(4) -0.008(4) 0.001(4)
C25 0.038(5) 0.024(5) 0.032(5) -0.002(4) -0.016(4) 0.000(5)
C9 0.047(5) 0.028(6) 0.037(7) -0.006(7) 0.000(6) -0.003(5)
N1 0.034(5) 0.022(5) 0.029(4) -0.004(4) -0.017(4) 0.006(4)
C4 0.037(5) 0.023(5) 0.026(4) 0.001(4) -0.005(4) 0.005(4)
C6 0.041(5) 0.024(5) 0.026(5) 0.001(5) -0.004(4) -0.003(4)
C14 0.042(5) 0.027(5) 0.042(4) 0.002(4) -0.017(4) 0.004(5)
C10 0.052(6) 0.029(6) 0.032(6) 0.002(5) 0.000(5) -0.004(5)
C34 0.036(5) 0.024(5) 0.036(4) 0.004(4) -0.015(4) 0.000(5)
C20 0.029(6) 0.047(6) 0.036(6) 0.020(5) -0.014(7) 0.007(6)
C39 0.038(5) 0.038(5) 0.038(5) -0.005(5) -0.010(5) 0.006(4)
C17 0.033(5) 0.030(5) 0.032(4) 0.005(4) -0.009(4) 0.003(5)
C5 0.038(4) 0.022(4) 0.028(4) 0.000(4) -0.005(4) 0.003(4)
C28 0.042(4) 0.029(5) 0.036(5) 0.005(5) -0.005(4) -0.010(4)
C7 0.042(5) 0.020(5) 0.030(5) -0.002(5) -0.003(4) 0.003(5)
C15 0.037(5) 0.027(5) 0.035(5) 0.004(4) -0.020(4) 0.004(5)
C1 0.038(5) 0.027(5) 0.030(4) -0.001(4) -0.009(4) 0.009(4)
C38 0.034(4) 0.031(4) 0.032(4) 0.004(4) -0.009(4) 0.005(4)
C8 0.045(5) 0.025(6) 0.023(6) 0.007(6) -0.007(5) -0.012(5)
C24 0.032(5) 0.027(5) 0.038(5) -0.001(5) -0.013(4) 0.002(5)
C29 0.052(5) 0.029(6) 0.038(5) 0.006(5) -0.012(5) -0.013(4)
C12 0.039(5) 0.026(5) 0.030(4) -0.001(5) -0.015(4) 0.003(5)
C18 0.035(6) 0.036(5) 0.040(5) 0.008(4) -0.016(5) 0.000(5)
C30 0.051(6) 0.042(6) 0.049(6) 0.004(7) -0.008(6) -0.029(5)
C35 0.041(5) 0.025(5) 0.051(5) 0.003(5) -0.014(4) -0.001(5)
C37 0.034(5) 0.027(5) 0.031(4) -0.003(4) -0.015(4) 0.007(4)
C2 0.038(5) 0.030(5) 0.028(5) -0.002(5) -0.006(4) 0.007(5)
C32 0.059(6) 0.044(7) 0.042(6) 0.000(6) -0.007(5) -0.026(5)
C16 0.034(4) 0.026(5) 0.029(4) 0.005(4) -0.012(4) 0.005(4)
C36 0.041(5) 0.028(5) 0.046(4) 0.011(5) -0.013(4) 0.005(5)
C22 0.034(5) 0.030(5) 0.040(5) 0.006(4) -0.019(5) 0.008(5)
C27 0.038(5) 0.025(5) 0.034(4) 0.000(4) -0.008(4) -0.006(5)
C31 0.055(6) 0.034(6) 0.039(7) 0.016(6) -0.010(6) -0.024(5)
C21 0.042(7) 0.046(6) 0.038(6) 0.014(5) -0.023(6) 0.006(6)
C19 0.030(6) 0.030(6) 0.034(6) 0.015(5) -0.011(6) 0.010(5)
C13 0.044(5) 0.027(5) 0.039(5) 0.003(5) -0.016(4) 0.006(5)
C33 0.047(5) 0.030(5) 0.039(5) 0.007(5) -0.008(5) -0.019(4)
C40 0.036(5) 0.044(5) 0.039(5) 0.002(5) -0.012(5) 0.011(4)
C11 0.043(5) 0.024(5) 0.030(5) -0.003(5) -0.005(5) -0.003(4)
C44 0.042(5) 0.049(5) 0.039(5) -0.005(5) -0.018(5) 0.019(5)
Fe1 0.0457(19) 0.037(2) 0.0399(18) -0.0014(14) -0.0046(16) 0.0018(17)
Cl1 0.062(2) 0.051(2) 0.048(2) -0.0027(15) 0.016(2) -0.0043(17)
Br6 0.0957(13) 0.0645(12) 0.0823(13) -0.0321(8) 0.0152(9) -0.0333(9)
Br7 0.1005(13) 0.0491(12) 0.1121(12) -0.0004(9) -0.0021(9) -0.0255(10)
Br5 0.0651(15) 0.1660(14) 0.0963(12) 0.0221(9) -0.0263(11) 0.0241(10)
C42 0.032(6) 0.048(6) 0.038(7) 0.000(6) -0.010(6) 0.005(5)
C41 0.046(6) 0.052(6) 0.039(6) -0.001(5) -0.013(5) 0.014(5)
C43 0.040(6) 0.053(5) 0.044(6) -0.004(6) -0.014(6) 0.013(5)
Br8 0.0554(13) 0.1239(12) 0.1102(13) 0.0535(9) -0.0115(10) 0.0172(10)

loop_
_atom_type_symbol
_atom_type_description
_atom_type_scat_dispersion_real
_atom_type_scat_dispersion_imag
_atom_type_scat_source
C C 0.0181 0.0091 'International Tables Vol C Tables 4.2.6.8 and 6.1.1.4'
H H 0.0000 0.0000 'International Tables Vol C Tables 4.2.6.8 and 6.1.1.4'
N N 0.0311 0.0180 'International Tables Vol C Tables 4.2.6.8 and 6.1.1.4'
Cl Cl 0.3639 0.7018 'International Tables Vol C Tables 4.2.6.8 and 6.1.1.4'
Fe Fe -1.1336 3.1974 'International Tables Vol C Tables 4.2.6.8 and 6.1.1.4'
Br Br -0.6763 1.2805 'International Tables Vol C Tables 4.2.6.8 and 6.1.1.4'
O O 0.0492 0.0322 'International Tables Vol C Tables 4.2.6.8 and 6.1.1.4'

loop_
_geom_angle_atom_site_label_1
_geom_angle_atom_site_label_2
_geom_angle_atom_site_label_3
_geom_angle
C34 N4 C37 106.9(13)
C34 N4 Fe1 128.7(11)
C37 N4 Fe1 124.4(10)
C23 N3 C26 106.0(14)
C23 N3 Fe1 124.1(10)
C26 N3 Fe1 125.7(10)
N3 C23 C16 124.2(17)
N3 C23 C24 110.4(14)
C16 C23 C24 125.4(16)
C12 N2 C15 103.9(13)
C12 N2 Fe1 127.9(11)
C15 N2 Fe1 126.5(10)
C2 C3 C4 109.6(11)
C27 C26 N3 124.0(17)
C27 C26 C25 127.2(18)
N3 C26 C25 108.7(14)
C24 C25 C26 109.0(12)
C10 C9 C8 119.0(14)
C10 C9 Br6 123.0(11)
C8 C9 Br6 118.0(11)
C1 N1 C4 110.2(13)
C1 N1 Fe1 123.5(11)
C4 N1 Fe1 124.3(10)
C5 C4 N1 128.8(18)
C5 C4 C3 126.1(18)
N1 C4 C3 105.0(13)
C7 C6 C11 119.9(15)
C7 C6 C5 120.7(13)
C11 C6 C5 119.1(14)
C13 C14 C15 107.0(11)
C11 C10 C9 122.1(12)
N4 C34 C27 123.3(17)
N4 C34 C35 108.7(14)
C27 C34 C35 127.9(18)
C21 C20 C19 121.1(14)
C21 C20 Br5 120.2(12)
C19 C20 Br5 118.7(11)
C40 C39 C44 121.3(15)
C40 C39 C38 122.7(14)
C44 C39 C38 116.0(14)
C22 C17 C18 114.7(14)
C22 C17 C16 126.3(14)
C18 C17 C16 118.8(14)
C4 C5 C12 120.4(18)
C4 C5 C6 119.0(17)
C12 C5 C6 120.7(16)
C29 C28 C33 110.6(13)
C29 C28 C27 123.4(14)
C33 C28 C27 125.9(14)
C6 C7 C8 119.8(12)
N2 C15 C16 124.7(17)
N2 C15 C14 111.7(13)
C16 C15 C14 123.6(17)
N1 C1 C38 130.0(18)
N1 C1 C2 107.5(14)
C38 C1 C2 122.0(17)
C1 C38 C37 119.5(18)
C1 C38 C39 122.1(16)
C37 C38 C39 118.3(16)
C7 C8 C9 120.0(12)
C25 C24 C23 105.8(11)
C28 C29 C30 126.0(12)
N2 C12 C5 127.4(17)
N2 C12 C13 111.8(14)
C5 C12 C13 120.6(16)
C19 C18 C17 121.3(12)
C31 C30 C29 117.1(13)
C36 C35 C34 109.5(12)
N4 C37 C38 128.9(17)
N4 C37 C36 107.7(12)
C38 C37 C36 123.4(17)
C3 C2 C1 107.6(11)
C31 C32 C33 115.0(12)
C23 C16 C15 125.3(18)
C23 C16 C17 119.0(15)
C15 C16 C17 115.6(17)
C35 C36 C37 107.3(11)
C21 C22 C17 125.5(13)
C26 C27 C34 127.3(19)
C26 C27 C28 117.2(17)
C34 C27 C28 115.4(17)
C32 C31 C30 122.8(14)
C32 C31 Br7 119.5(11)
C30 C31 Br7 117.7(11)
C20 C21 C22 117.3(12)
C20 C19 C18 120.0(12)
C14 C13 C12 105.6(12)
C32 C33 C28 128.4(12)
C39 C40 C41 119.6(12)
C10 C11 C6 119.2(13)
C43 C44 C39 117.5(12)
N2 Fe1 N4 150.3(2)
N2 Fe1 N1 87.2(4)
N4 Fe1 N1 88.0(4)
N2 Fe1 N3 86.6(4)
N4 Fe1 N3 85.8(4)
N1 Fe1 N3 155.4(2)
N2 Fe1 Cl1 103.49(19)
N4 Fe1 Cl1 106.15(17)
N1 Fe1 Cl1 101.91(17)
N3 Fe1 Cl1 102.67(18)
C41 C42 C43 120.6(14)
C41 C42 Br8 117.2(11)
C43 C42 Br8 122.1(11)
C42 C41 C40 119.3(12)
C42 C43 C44 121.7(12)

loop_
_geom_bond_atom_site_label_1
_geom_bond_atom_site_label_2
_geom_bond_distance
N4 C34 1.378(10)
N4 C37 1.405(10)
N4 Fe1 2.070(10)
N3 C23 1.380(10)
N3 C26 1.385(11)
N3 Fe1 2.082(10)
C23 C16 1.391(11)
C23 C24 1.440(10)
N2 C12 1.375(10)
N2 C15 1.378(10)
N2 Fe1 2.040(10)
C3 C2 1.342(8)
C3 C4 1.450(10)
C26 C27 1.353(11)
C26 C25 1.432(10)
C25 C24 1.349(8)
C9 C10 1.379(10)
C9 C8 1.399(9)
C9 Br6 1.880(12)
N1 C1 1.364(10)
N1 C4 1.394(10)
N1 Fe1 2.078(9)
C4 C5 1.392(10)
C6 C7 1.396(10)
C6 C11 1.397(10)
C6 C5 1.482(11)
C14 C13 1.360(7)
C14 C15 1.429(10)
C10 C11 1.375(8)
C34 C27 1.380(11)
C34 C35 1.414(10)
C20 C21 1.373(10)
C20 C19 1.374(9)
C20 Br5 1.880(13)
C39 C40 1.372(10)
C39 C44 1.395(10)
C39 C38 1.470(11)
C17 C22 1.387(10)
C17 C18 1.409(10)
C17 C16 1.469(11)
C5 C12 1.414(11)
C28 C29 1.384(10)
C28 C33 1.413(10)
C28 C27 1.473(11)
C7 C8 1.398(9)
C15 C16 1.398(10)
C1 C38 1.379(11)
C1 C2 1.439(10)
C38 C37 1.424(11)
C29 C30 1.394(8)
C12 C13 1.447(10)
C18 C19 1.389(8)
C30 C31 1.392(10)
C35 C36 1.336(8)
C37 C36 1.443(10)
C32 C31 1.367(10)
C32 C33 1.386(8)
C22 C21 1.374(9)
C31 Br7 1.892(12)
C40 C41 1.408(9)
C44 C43 1.388(9)
Fe1 Cl1 2.224(2)
C42 C41 1.363(10)
C42 C43 1.366(9)
C42 Br8 1.889(13)

loop_
_platon_squeeze_void_nr
_platon_squeeze_void_average_x
_platon_squeeze_void_average_y
_platon_squeeze_void_average_z
_platon_squeeze_void_volume
_platon_squeeze_void_count_electrons
_platon_squeeze_void_content
1 0.500 0.500 0.500 253 63 ' '
2 0.500 1.000 1.000 253 63 ' '
